data_2311609
loop_
_publ_author_name
'Pourayoubi, Mehrdad'
'Karimi Ahmadabad, Fatemeh'
'Eshtiagh-Hosseini, Hossein'
'Ku\<cer\'akov\'a, Monika'
'Eigner, V\'aclav'
'Du\<sek, Michal'

_publ_section_title
;
 New rac-XP(O)(OC6H5)(NHC6H4-p-CH3) [X = N(CH3)(cyclo-C6H11) and NH(C3H5)]
 and rac-(C6H5CH2NH)P(O)(OC6H5)(NH-cyclo-C6H11) mixed-amide phosphinates.
;
_journal_coeditor_code LG3117
_journal_issue 'Pt 10'
_journal_name_full 'Acta crystallographica. Section C, Crystal structure communications'
_journal_page_first 1181
_journal_page_last 1185
_journal_paper_doi 10.1107/S010827011302341X
_journal_volume 69
_journal_year 2013
_chemical_formula_iupac 'C16 H19 N2 O2 P1'
_chemical_formula_moiety 'C16 H19 N2 O2 P1'
_chemical_formula_sum 'C16 H19 N2 O2 P'
_chemical_formula_weight 302.3
_chemical_name_systematic
;
<i>rac</i>-Phenyl (allylamido)(<i>p</i>-tolylamido)phosphinate
;
_space_group_IT_number 14
_space_group_name_Hall '-P 2ybc'
_space_group_name_H-M_alt 'P 1 21/c 1'
_symmetry_cell_setting monoclinic
_symmetry_space_group_name_Hall '-P 2ybc'
_symmetry_space_group_name_H-M 'P 1 21/c 1'
_cell_angle_alpha 90
_cell_angle_beta 97.489(3)
_cell_angle_gamma 90
_cell_formula_units_Z 4
_cell_length_a 5.4168(2)
_cell_length_b 20.3357(9)
_cell_length_c 14.2398(6)
_cell_measurement_reflns_used 5797
_cell_measurement_temperature 120.00(14)
_cell_measurement_theta_max 67.04
_cell_measurement_theta_min 3.13
_cell_volume 1555.20(11)
_computing_cell_refinement 'CrysAlis PRO (Agilent, 2013)'
_computing_data_collection 'CrysAlis PRO (Agilent, 2013)'
_computing_data_reduction 'CrysAlis PRO (Agilent, 2013)'
_computing_molecular_graphics
;
DIAMOND (Brandenburg & Putz, 2005) and Mercury (Macrae <i>et al.</i>,
2008)
;
_computing_publication_material 'JANA2006 (Pet\<r\'i\<cek <i>et al.</i>, 2006)'
_computing_structure_refinement 'JANA2006 (Pet\<r\'i\<cek <i>et al.</i>, 2006)'
_computing_structure_solution 'Superflip (Palatinus & Chapuis, 2007)'
_diffrn_ambient_temperature 120
_diffrn_detector_area_resol_mean 10.3784
_diffrn_measured_fraction_theta_full 0.98
_diffrn_measured_fraction_theta_max 0.98
_diffrn_measurement_device 'four-cycle diffractometer'
_diffrn_measurement_device_type 'Agilent Xcalibur Gemini Ultra diffractometer with Atlas detector'
_diffrn_measurement_method \w
_diffrn_radiation_monochromator mirror
_diffrn_radiation_source 'Enhance Ultra (Cu) X-ray Source'
_diffrn_radiation_type 'Cu K\a'
_diffrn_radiation_wavelength 1.5418
_diffrn_reflns_av_R_equivalents 0.0263
_diffrn_reflns_av_sigmaI/netI 0.0184
_diffrn_reflns_limit_h_max 6
_diffrn_reflns_limit_h_min -6
_diffrn_reflns_limit_k_max 24
_diffrn_reflns_limit_k_min -24
_diffrn_reflns_limit_l_max 16
_diffrn_reflns_limit_l_min -16
_diffrn_reflns_number 10454
_diffrn_reflns_theta_full 67.16
_diffrn_reflns_theta_max 67.16
_diffrn_reflns_theta_min 3.81
_exptl_absorpt_coefficient_mu 1.619
_exptl_absorpt_correction_T_max 0.904
_exptl_absorpt_correction_T_min 0.613
_exptl_absorpt_correction_type analytical
_exptl_absorpt_process_details
;
[CrysAlis PRO (Agilent, 2013); using a multifaceted crystal model based
on
expressions derived by Clark & Reid (1995)]
;
_exptl_crystal_colour colourless
_exptl_crystal_density_diffrn 1.2907
_exptl_crystal_description prism
_exptl_crystal_F_000 640
_exptl_crystal_size_max 0.65
_exptl_crystal_size_mid 0.098
_exptl_crystal_size_min 0.072
_refine_diff_density_max 0.16
_refine_diff_density_min -0.26
_refine_ls_extinction_coef 107E1(17)
_refine_ls_extinction_method 'B-C type 1 Gaussian isotropic (Becker & Coppens, 1974)'
_refine_ls_goodness_of_fit_ref 1.81
_refine_ls_hydrogen_treatment mixed
_refine_ls_number_constraints 87
_refine_ls_number_parameters 198
_refine_ls_number_reflns 2745
_refine_ls_number_restraints 0
_refine_ls_R_factor_all 0.0352
_refine_ls_R_factor_gt 0.0279
_refine_ls_shift/su_max 0.0193
_refine_ls_shift/su_mean 0.0010
_refine_ls_structure_factor_coef Fsqd
_refine_ls_weighting_details 'w = 1/(\s^2^(I)+0.0004I^2^)'
_refine_ls_weighting_scheme sigma
_refine_ls_wR_factor_gt 0.0666
_refine_ls_wR_factor_ref 0.0702
_reflns_number_gt 2333
_reflns_number_total 2745
_reflns_threshold_expression I>3\s(I)
_cod_data_source_file lg3117sup1.cif
_cod_data_source_block II
_cod_original_sg_symbol_Hall '-P 2ycb'
_cod_original_sg_symbol_H-M 'P 21/c'
_cod_original_formula_sum 'C16 H19 N2 O2 P1'
_cod_database_code 2311609

loop_
_symmetry_equiv_pos_site_id
_symmetry_equiv_pos_as_xyz
1 x,y,z
2 -x,y+1/2,-z+1/2
3 -x,-y,-z
4 x,-y+1/2,z+1/2

loop_
_atom_site_type_symbol
_atom_site_label
_atom_site_fract_x
_atom_site_fract_y
_atom_site_fract_z
_atom_site_U_iso_or_equiv
_atom_site_adp_type
_atom_site_calc_flag
_atom_site_occupancy
P P1 0.18488(6) 0.050592(16) 0.12760(2) 0.01772(11) Uani d 1
N N1 0.4263(2) 0.00759(6) 0.17371(9) 0.0211(3) Uani d 1
C C2 0.4578(2) -0.02454(6) 0.26308(10) 0.0209(4) Uani d 1
C C3 0.2879(3) -0.01881(7) 0.32763(11) 0.0267(4) Uani d 1
C C4 0.3286(3) -0.05143(8) 0.41368(11) 0.0302(5) Uani d 1
C C5 0.5360(3) -0.09073(7) 0.43834(11) 0.0301(5) Uani d 1
C C6 0.7029(3) -0.09599(7) 0.37260(12) 0.0324(5) Uani d 1
C C7 0.6668(3) -0.06367(7) 0.28651(11) 0.0276(4) Uani d 1
C C8 0.5764(4) -0.12675(9) 0.53139(13) 0.0445(6) Uani d 1
O O9 0.19758(16) 0.11180(4) 0.19856(7) 0.0205(3) Uani d 1
C C10 0.0084(2) 0.15911(6) 0.19621(10) 0.0203(4) Uani d 1
C C11 -0.1630(2) 0.15344(7) 0.25954(10) 0.0234(4) Uani d 1
C C12 -0.3391(3) 0.20295(7) 0.26244(11) 0.0271(4) Uani d 1
C C13 -0.3425(3) 0.25665(7) 0.20307(11) 0.0293(5) Uani d 1
C C14 -0.1713(3) 0.26086(7) 0.13908(12) 0.0287(5) Uani d 1
C C15 0.0069(3) 0.21214(7) 0.13540(11) 0.0248(4) Uani d 1
O O16 -0.05512(17) 0.01539(4) 0.12077(7) 0.0212(3) Uani d 1
N N17 0.2421(2) 0.07885(6) 0.02639(9) 0.0213(3) Uani d 1
C C18 0.4585(3) 0.11949(7) 0.01298(10) 0.0231(4) Uani d 1
C C19 0.4016(2) 0.17120(7) -0.06164(10) 0.0276(4) Uani d 1
C C20 0.1826(2) 0.18363(8) -0.10972(12) 0.0349(5) Uani d 1
H H1C3 0.141812 0.007832 0.312621 0.0321 Uiso d 1
H H1C4 0.209455 -0.046676 0.457565 0.0362 Uiso d 1
H H1C6 0.848234 -0.122956 0.387411 0.0389 Uiso d 1
H H1C7 0.786537 -0.068285 0.242815 0.0331 Uiso d 1
H H1C8 0.48946 -0.104452 0.576643 0.0667 Uiso d 0.58(2)
H H2C8 0.514335 -0.170849 0.52273 0.0667 Uiso d 0.58(2)
H H3C8 0.751119 -0.127927 0.554159 0.0667 Uiso d 0.58(2)
H H1C8' 0.420119 -0.143386 0.546166 0.0667 Uiso d 0.42(2)
H H2C8' 0.689223 -0.162681 0.526954 0.0667 Uiso d 0.42(2)
H H3C8' 0.645572 -0.097161 0.580413 0.0667 Uiso d 0.42(2)
H H1C11 -0.160725 0.116033 0.300773 0.0281 Uiso d 1
H H1C12 -0.459333 0.199726 0.306159 0.0325 Uiso d 1
H H1C13 -0.463015 0.29094 0.206089 0.0352 Uiso d 1
H H1C14 -0.175758 0.297786 0.096892 0.0345 Uiso d 1
H H1C15 0.126701 0.215237 0.091492 0.0297 Uiso d 1
H H1N17 0.181(3) 0.0547(8) -0.0218(13) 0.0255 Uiso d 1
H H1C18 0.590475 0.091843 -0.003039 0.0277 Uiso d 1
H H2C18 0.522375 0.139952 0.071923 0.0277 Uiso d 1
H H1C19 0.538375 0.197845 -0.075719 0.0332 Uiso d 1
H H1C20 0.165555 0.217769 -0.156689 0.0419 Uiso d 1
H H2C20 0.03963 0.158574 -0.097868 0.0419 Uiso d 1
H H1N1 0.555(3) 0.0116(8) 0.1526(12) 0.0253 Uiso d 1

loop_
_atom_site_aniso_label
_atom_site_aniso_U_11
_atom_site_aniso_U_22
_atom_site_aniso_U_33
_atom_site_aniso_U_12
_atom_site_aniso_U_13
_atom_site_aniso_U_23
_atom_site_aniso_type_symbol
P1 0.01564(18) 0.01839(18) 0.01964(19) -0.00093(13) 0.00424(13) -0.00026(13) P
N1 0.0157(6) 0.0238(6) 0.0252(6) 0.0002(5) 0.0077(5) 0.0025(5) N
C2 0.0205(7) 0.0179(6) 0.0239(7) -0.0025(5) 0.0014(5) -0.0002(5) C
C3 0.0236(7) 0.0291(7) 0.0279(8) 0.0026(6) 0.0052(6) 0.0023(6) C
C4 0.0332(8) 0.0332(8) 0.0246(8) -0.0038(7) 0.0060(6) 0.0011(6) C
C5 0.0380(8) 0.0225(7) 0.0277(8) -0.0068(7) -0.0042(6) 0.0025(6) C
C6 0.0297(8) 0.0244(7) 0.0409(9) 0.0043(6) -0.0040(7) 0.0040(7) C
C7 0.0240(7) 0.0243(7) 0.0349(8) 0.0020(6) 0.0057(6) 0.0013(6) C
C8 0.0609(12) 0.0354(9) 0.0334(10) -0.0058(8) -0.0076(8) 0.0087(8) C
O9 0.0168(5) 0.0212(5) 0.0235(5) 0.0017(4) 0.0024(4) -0.0024(4) O
C10 0.0169(6) 0.0199(6) 0.0233(7) 0.0001(5) -0.0003(5) -0.0046(5) C
C11 0.0226(7) 0.0248(7) 0.0231(7) 0.0004(6) 0.0035(6) -0.0006(6) C
C12 0.0223(7) 0.0310(7) 0.0284(8) 0.0020(6) 0.0055(6) -0.0057(6) C
C13 0.0216(7) 0.0250(7) 0.0402(9) 0.0028(6) -0.0002(6) -0.0070(6) C
C14 0.0247(7) 0.0219(7) 0.0386(9) -0.0022(6) 0.0005(6) 0.0040(6) C
C15 0.0204(7) 0.0245(7) 0.0295(8) -0.0034(6) 0.0035(6) 0.0011(6) C
O16 0.0182(5) 0.0227(5) 0.0232(5) -0.0025(4) 0.0055(4) -0.0006(4) O
N17 0.0213(6) 0.0231(6) 0.0196(6) -0.0065(5) 0.0039(5) -0.0012(5) N
C18 0.0186(7) 0.0251(7) 0.0261(8) -0.0043(6) 0.0054(6) 0.0011(6) C
C19 0.0294(8) 0.0269(7) 0.0278(8) -0.0056(6) 0.0081(6) 0.0034(6) C
C20 0.0366(9) 0.0359(8) 0.0320(9) -0.0007(7) 0.0037(7) 0.0105(7) C

loop_
_atom_type_symbol
_atom_type_scat_dispersion_real
_atom_type_scat_dispersion_imag
_atom_type_scat_source
C 0.0181 0.0091 'International Tables Vol C tables 4.2.6.8 and 6.1.1.1'
H 0.0000 0.0000 'International Tables Vol C tables 4.2.6.8 and 6.1.1.1'
N 0.0311 0.0180 'International Tables Vol C tables 4.2.6.8 and 6.1.1.1'
O 0.0492 0.0322 'International Tables Vol C tables 4.2.6.8 and 6.1.1.1'
P 0.2955 0.4335 'International Tables Vol C tables 4.2.6.8 and 6.1.1.1'

loop_
_geom_angle_atom_site_label_1
_geom_angle_atom_site_label_2
_geom_angle_atom_site_label_3
_geom_angle
N1 P1 O9 101.30(5)
N1 P1 O16 114.69(6)
N1 P1 N17 108.13(6)
O9 P1 O16 112.59(5)
O9 P1 N17 106.79(6)
O16 P1 N17 112.50(6)
P1 N1 C2 126.96(10)
P1 N1 H1N1 119.1(12)
C2 N1 H1N1 112.0(12)
N1 C2 C3 122.82(12)
N1 C2 C7 118.54(13)
C3 C2 C7 118.64(13)
C2 C3 C4 120.19(13)
C2 C3 H1C3 119.9
C4 C3 H1C3 119.9
C3 C4 C5 122.03(15)
C3 C4 H1C4 118.99
C5 C4 H1C4 118.99
C4 C5 C6 116.83(14)
C4 C5 C8 121.59(15)
C6 C5 C8 121.57(14)
C5 C6 C7 122.16(14)
C5 C6 H1C6 118.92
C7 C6 H1C6 118.92
C2 C7 C6 120.14(15)
C2 C7 H1C7 119.93
C6 C7 H1C7 119.93
C5 C8 H1C8 109.47
C5 C8 H2C8 109.47
C5 C8 H3C8 109.47
C5 C8 H1C8' 109.47
C5 C8 H2C8' 109.47
C5 C8 H3C8' 109.47
H1C8 C8 H2C8 109.47
H1C8 C8 H3C8 109.47
H2C8 C8 H3C8 109.47
H1C8' C8 H2C8' 109.47
H1C8' C8 H3C8' 109.47
H2C8' C8 H3C8' 109.47
P1 O9 C10 123.21(8)
O9 C10 C11 118.57(12)
O9 C10 C15 119.65(12)
C11 C10 C15 121.65(13)
C10 C11 C12 118.74(13)
C10 C11 H1C11 120.63
C12 C11 H1C11 120.63
C11 C12 C13 120.60(14)
C11 C12 H1C12 119.7
C13 C12 H1C12 119.7
C12 C13 C14 119.70(14)
C12 C13 H1C13 120.15
C14 C13 H1C13 120.15
C13 C14 C15 120.60(14)
C13 C14 H1C14 119.7
C15 C14 H1C14 119.7
C10 C15 C14 118.70(14)
C10 C15 H1C15 120.65
C14 C15 H1C15 120.65
P1 N17 C18 124.40(9)
P1 N17 H1N17 113.8(12)
C18 N17 H1N17 116.2(12)
N17 C18 C19 113.18(11)
N17 C18 H1C18 109.47
N17 C18 H2C18 109.47
C19 C18 H1C18 109.47
C19 C18 H2C18 109.47
H1C18 C18 H2C18 105.48
C18 C19 C20 126.35(13)
C18 C19 H1C19 116.82
C20 C19 H1C19 116.83

loop_
_geom_bond_atom_site_label_1
_geom_bond_atom_site_label_2
_geom_bond_distance
P1 N1 1.6375(12)
P1 O9 1.5991(10)
P1 O16 1.4762(10)
P1 N17 1.6184(13)
N1 C2 1.4208(18)
N1 H1N1 0.798(19)
C2 C3 1.388(2)
C2 C7 1.3886(19)
C3 C4 1.386(2)
C3 H1C3 0.96
C4 C5 1.386(2)
C4 H1C4 0.96
C5 C6 1.388(2)
C5 C8 1.505(2)
C6 C7 1.382(2)
C6 H1C6 0.96
C7 H1C7 0.96
C8 H1C8 0.96
C8 H2C8 0.96
C8 H3C8 0.96
C8 H1C8' 0.96
C8 H2C8' 0.96
C8 H3C8' 0.96
O9 C10 1.4027(16)
C10 C11 1.381(2)
C10 C15 1.382(2)
C11 C12 1.391(2)
C11 H1C11 0.96
C12 C13 1.380(2)
C12 H1C12 0.96
C13 C14 1.385(2)
C13 H1C13 0.96
C14 C15 1.389(2)
C14 H1C14 0.96
C15 H1C15 0.96
N17 C18 1.4672(18)
N17 H1N17 0.873(17)
C18 C19 1.498(2)
C18 H1C18 0.96
C18 H2C18 0.96
C19 C20 1.3148(18)
C19 H1C19 0.96
C20 H1C20 0.96
C20 H2C20 0.96
H1C8 H1C8' 0.9559
H1C8 H3C8' 0.8533
H2C8 H1C8' 0.8533
H2C8 H2C8' 0.9559
H3C8 H2C8' 0.8533
H3C8 H3C8' 0.9559

loop_
_geom_hbond_atom_site_label_D
_geom_hbond_atom_site_label_H
_geom_hbond_atom_site_label_A
_geom_hbond_site_symmetry_A
_geom_hbond_distance_DH
_geom_hbond_distance_HA
_geom_hbond_distance_DA
_geom_hbond_angle_DHA
_geom_hbond_publ_flag
N1 H1N1 O16 1_655 0.798(19) 2.219(19) 3.0063(16) 169.0(16) yes
N17 H1N17 O16 3_555 0.873(17) 2.057(17) 2.9216(15) 170.3(16) yes
